data_4512588
loop_
_publ_author_name
'Bertini, Federica'
'Mellone, Irene'
'Ienco, Andrea'
'Peruzzini, Maurizio'
'Gonsalvi, Luca'

_publ_section_title
;
 Iron(II) Complexes of the Linearrac-Tetraphos-1 Ligand as Efficient
 Homogeneous Catalysts for Sodium Bicarbonate Hydrogenation and Formic
 Acid Dehydrogenation
;
_journal_issue 2
_journal_name_full 'ACS Catalysis'
_journal_page_first 1254
_journal_paper_doi 10.1021/cs501998t
_journal_volume 5
_journal_year 2015
_chemical_compound_source 'synthesis as described'
_chemical_formula_moiety 'C44 H46 Fe N P4, B F4, C5 H12'
_chemical_formula_sum 'C49 H58 B F4 Fe N P4'
_chemical_formula_weight 917.42
_space_group_crystal_system triclinic
_space_group_IT_number 2
_space_group_name_Hall '-P 1'
_space_group_name_H-M_alt 'P -1'
_symmetry_cell_setting triclinic
_symmetry_Int_Tables_number 2
_symmetry_space_group_name_Hall '-P 1'
_symmetry_space_group_name_H-M 'P -1'
_atom_sites_solution_hydrogens mixed
_audit_creation_date 2014-11-14T10:50:16-00:00
_audit_creation_method 'WinGX routine CIF_UPDATE'
_cell_angle_alpha 104.224(3)
_cell_angle_beta 98.681(3)
_cell_angle_gamma 106.392(3)
_cell_formula_units_Z 2
_cell_length_a 11.6311(4)
_cell_length_b 12.2422(4)
_cell_length_c 18.0737(3)
_cell_measurement_reflns_used 6266
_cell_measurement_temperature 100(2)
_cell_measurement_theta_max 71.83
_cell_measurement_theta_min 5.186
_cell_measurement_wavelength 0.71073
_cell_volume 2325.12(14)
_computing_cell_refinement
;
        CrysAlisPro, Agilent Technologies,
        Version 1.171.36.28 (release 01-02-2013 CrysAlis171 .NET)
        (compiled Feb  1 2013,16:14:44)
;
_computing_data_collection
;
        CrysAlisPro, Agilent Technologies,
        Version 1.171.36.28 (release 01-02-2013 CrysAlis171 .NET)
        (compiled Feb  1 2013,16:14:44)
;
_computing_data_reduction
;
        CrysAlisPro, Agilent Technologies,
        Version 1.171.36.28 (release 01-02-2013 CrysAlis171 .NET)
        (compiled Feb  1 2013,16:14:44)
;
_computing_molecular_graphics 'Ortep-3 for Windows (Farrugia, 1997)'
_computing_publication_material 'WinGX publication routines (Farrugia, 1999)'
_computing_structure_refinement 'SHELXL-2013 (Sheldrick, 2013)'
_computing_structure_solution 'SIR97 (Giacovazzo et al, 1997)'
_diffrn_ambient_temperature 100(2)
_diffrn_detector_area_resol_mean 8.1241
_diffrn_measured_fraction_theta_full 0.997
_diffrn_measured_fraction_theta_max 0.962
_diffrn_measurement_device_type 'Xcalibur, Onyx'
_diffrn_measurement_method '\w scans'
_diffrn_orient_matrix_UB_11 -0.0086719
_diffrn_orient_matrix_UB_12 0.0283164
_diffrn_orient_matrix_UB_13 0.0864597
_diffrn_orient_matrix_UB_21 -0.0483068
_diffrn_orient_matrix_UB_22 -0.1347317
_diffrn_orient_matrix_UB_23 -0.0095902
_diffrn_orient_matrix_UB_31 0.1333641
_diffrn_orient_matrix_UB_32 0.0019258
_diffrn_orient_matrix_UB_33 0.0249923
_diffrn_radiation_monochromator graphite
_diffrn_radiation_probe x-ray
_diffrn_radiation_type CuK\a
_diffrn_radiation_wavelength 1.54184
_diffrn_reflns_av_R_equivalents 0.0428
_diffrn_reflns_av_unetI/netI 0.0601
_diffrn_reflns_Laue_measured_fraction_full 0.997
_diffrn_reflns_Laue_measured_fraction_max 0.962
_diffrn_reflns_limit_h_max 14
_diffrn_reflns_limit_h_min -11
_diffrn_reflns_limit_k_max 15
_diffrn_reflns_limit_k_min -13
_diffrn_reflns_limit_l_max 21
_diffrn_reflns_limit_l_min -22
_diffrn_reflns_number 18456
_diffrn_reflns_point_group_measured_fraction_full 0.997
_diffrn_reflns_point_group_measured_fraction_max 0.962
_diffrn_reflns_theta_full 67.684
_diffrn_reflns_theta_max 72.276
_diffrn_reflns_theta_min 4.285
_exptl_absorpt_coefficient_mu 4.315
_exptl_absorpt_correction_T_max 1
_exptl_absorpt_correction_T_min 0.30546
_exptl_absorpt_correction_type multi-scan
_exptl_absorpt_process_details
;
        CrysAlisPro, Agilent Technologies,
        Version 1.171.36.28 (release 01-02-2013 CrysAlis171 .NET)
        (compiled Feb  1 2013,16:14:44)
        Empirical absorption correction using spherical harmonics,
 implemented in SCALE3 ABSPACK scaling algorithm.
;
_exptl_crystal_colour orange
_exptl_crystal_density_diffrn 1.31
_exptl_crystal_density_method 'not measured'
_exptl_crystal_description prism
_exptl_crystal_F_000 952
_exptl_crystal_size_max 0.15
_exptl_crystal_size_mid 0.11
_exptl_crystal_size_min 0.07
_refine_diff_density_max 1.317
_refine_diff_density_min -0.758
_refine_diff_density_rms 0.109
_refine_ls_extinction_method none
_refine_ls_goodness_of_fit_ref 1.083
_refine_ls_hydrogen_treatment mixed
_refine_ls_matrix_type full
_refine_ls_number_parameters 414
_refine_ls_number_reflns 8857
_refine_ls_number_restraints 4
_refine_ls_restrained_S_all 1.086
_refine_ls_R_factor_all 0.1261
_refine_ls_R_factor_gt 0.1003
_refine_ls_shift/su_max 0.001
_refine_ls_shift/su_mean 0
_refine_ls_structure_factor_coef Fsqd
_refine_ls_weighting_details 'w=1/[\s^2^(Fo^2^)+(0.1567P)^2^+5.4415P] where P=(Fo^2^+2Fc^2^)/3'
_refine_ls_weighting_scheme calc
_refine_ls_wR_factor_gt 0.272
_refine_ls_wR_factor_ref 0.2994
_reflns_number_gt 6530
_reflns_number_total 8857
_reflns_threshold_expression 'I > 2\s(I)'
_cod_data_source_file cs501998t_si_005.cif
_cod_data_source_block strutt5
_cod_depositor_comments 'Adding full bibliography for 4512586--4512590.cif.'
_cod_original_cell_volume 2325.11(13)
_cod_database_code 4512588

loop_
_space_group_symop_operation_xyz
'x, y, z'
'-x, -y, -z'

loop_
_atom_site_label
_atom_site_type_symbol
_atom_site_fract_x
_atom_site_fract_y
_atom_site_fract_z
_atom_site_U_iso_or_equiv
_atom_site_adp_type
_atom_site_occupancy
_atom_site_calc_flag
_atom_site_disorder_assembly
_atom_site_disorder_group
Fe1 Fe 0.67214(8) 0.31485(8) 0.27410(5) 0.0442(3) Uani 1 d . .
H1H H 0.640(6) 0.200(6) 0.202(4) 0.053 Uiso 1 d . .
P1 P 0.59479(17) 0.39896(12) 0.19378(8) 0.0542(5) Uani 1 d . .
P2 P 0.49068(15) 0.26261(14) 0.29814(11) 0.0537(4) Uani 1 d . .
P3 P 0.72365(13) 0.46170(15) 0.38605(8) 0.0466(4) Uani 1 d . .
P4 P 0.7348(6) 0.1950(5) 0.3365(4) 0.0354(12) Uani 0.443(7) d A 1
P4A P 0.7732(5) 0.2367(5) 0.3452(3) 0.0426(11) Uani 0.557(7) d A 2
N1 N 0.8246(6) 0.3647(5) 0.2442(3) 0.0631(15) Uani 1 d . .
C1 C 0.4597(8) 0.4262(6) 0.2216(4) 0.070(2) Uani 1 d . .
H1A H 0.4845 0.4965 0.2689 0.084 Uiso 1 calc . .
H1B H 0.4097 0.4417 0.1784 0.084 Uiso 1 calc . .
C2 C 0.3859(7) 0.3145(6) 0.2382(5) 0.068(2) Uani 1 d . .
H2A H 0.3418 0.2507 0.1881 0.082 Uiso 1 calc . .
H2B H 0.3239 0.3323 0.2668 0.082 Uiso 1 calc . .
C3 C 0.4955(6) 0.3385(7) 0.3995(4) 0.0641(18) Uani 1 d . .
H3A H 0.4124 0.341 0.4039 0.077 Uiso 1 calc . .
H3B H 0.5205 0.2939 0.4342 0.077 Uiso 1 calc . .
C4 C 0.5862(6) 0.4642(7) 0.4248(4) 0.0664(19) Uani 1 d . .
H4A H 0.6103 0.4958 0.4829 0.08 Uiso 1 calc . .
H4B H 0.5477 0.5168 0.4045 0.08 Uiso 1 calc . .
C5 C 0.8178(6) 0.4232(7) 0.4614(4) 0.067(2) Uani 1 d . .
H5A H 0.8768 0.4979 0.4998 0.08 Uiso 1 calc A 1
H5B H 0.7629 0.3814 0.4899 0.08 Uiso 1 calc A 1
C6A C 0.8808(10) 0.3536(10) 0.4311(6) 0.032(2) Uani 0.443(7) d A 1
H6A1 H 0.9217 0.3268 0.472 0.039 Uiso 0.443(7) calc A 1
H6A2 H 0.9442 0.397 0.408 0.039 Uiso 0.443(7) calc A 1
C6 C 0.7787(13) 0.2750(11) 0.4418(8) 0.065(3) Uani 0.557(7) d A 2
H6A H 0.6976 0.2398 0.4526 0.078 Uiso 0.557(7) calc A 2
H6B H 0.8419 0.2521 0.4715 0.078 Uiso 0.557(7) calc A 2
C11 C 0.5572(8) 0.3203(5) 0.0841(3) 0.035(2) Uiso 0.523(13) d B 1
C12 C 0.5713(9) 0.2099(6) 0.0547(4) 0.043(3) Uiso 0.523(13) d B 1
H12 H 0.6106 0.1768 0.0891 0.052 Uiso 0.523(13) calc B 1
C13 C 0.5278(10) 0.1481(5) -0.0250(4) 0.056(3) Uiso 0.523(13) d B 1
H13 H 0.5374 0.0727 -0.0451 0.068 Uiso 0.523(13) calc B 1
C14 C 0.4702(9) 0.1965(6) -0.0753(3) 0.058(3) Uiso 0.523(13) d B 1
H14 H 0.4405 0.1542 -0.1298 0.07 Uiso 0.523(13) calc B 1
C15 C 0.4562(8) 0.3069(6) -0.0459(3) 0.047(3) Uiso 0.523(13) d B 1
H15 H 0.4168 0.34 -0.0803 0.056 Uiso 0.523(13) calc B 1
C16 C 0.4996(8) 0.3687(5) 0.0338(4) 0.036(2) Uiso 0.523(13) d B 1
H16 H 0.49 0.4441 0.0539 0.043 Uiso 0.523(13) calc B 1
C11A C 0.5088(9) 0.3132(6) 0.0923(3) 0.033(2) Uiso 0.477(13) d B 2
C12A C 0.4450(9) 0.3637(5) 0.0469(4) 0.047(3) Uiso 0.477(13) d B 2
H12A H 0.4375 0.4392 0.07 0.057 Uiso 0.477(13) calc B 2
C13A C 0.3922(9) 0.3038(7) -0.0324(4) 0.054(4) Uiso 0.477(13) d B 2
H13A H 0.3486 0.3384 -0.0634 0.065 Uiso 0.477(13) calc B 2
C14A C 0.4031(9) 0.1934(6) -0.0662(3) 0.045(3) Uiso 0.477(13) d B 2
H14A H 0.367 0.1525 -0.1204 0.054 Uiso 0.477(13) calc B 2
C15A C 0.4669(9) 0.1429(5) -0.0208(4) 0.047(3) Uiso 0.477(13) d B 2
H15A H 0.4744 0.0674 -0.0439 0.056 Uiso 0.477(13) calc B 2
C16A C 0.5197(9) 0.2028(6) 0.0585(4) 0.043(3) Uiso 0.477(13) d B 2
H16A H 0.5633 0.1682 0.0895 0.051 Uiso 0.477(13) calc B 2
C21 C 0.6929(8) 0.5418(5) 0.1887(4) 0.070(2) Uani 1 d . .
C22 C 0.6894(8) 0.6515(5) 0.2331(4) 0.069(2) Uani 1 d . .
H22 H 0.6295 0.6541 0.2632 0.083 Uiso 1 calc . .
C23 C 0.7751(10) 0.7571(6) 0.2325(5) 0.090(3) Uani 1 d . .
H23 H 0.7731 0.8317 0.2626 0.108 Uiso 1 calc . .
C24 C 0.8606(13) 0.7553(7) 0.1901(5) 0.111(4) Uani 1 d . .
H24 H 0.9188 0.8282 0.1911 0.133 Uiso 1 calc . .
C25 C 0.8640(13) 0.6475(8) 0.1448(6) 0.122(5) Uani 1 d . .
H25 H 0.9239 0.646 0.1146 0.146 Uiso 1 calc . .
C26 C 0.7791(11) 0.5423(7) 0.1443(5) 0.099(4) Uani 1 d . .
H26 H 0.7803 0.4685 0.1124 0.119 Uiso 1 calc . .
C31 C 0.4066(7) 0.1140(5) 0.2972(5) 0.044(3) Uiso 0.549(11) d C 1
C32 C 0.3653(7) 0.0783(6) 0.3586(4) 0.049(3) Uiso 0.549(11) d C 1
H32 H 0.3842 0.1351 0.409 0.058 Uiso 0.549(11) calc C 1
C33 C 0.2964(8) -0.0403(7) 0.3463(5) 0.068(4) Uiso 0.549(11) d C 1
H33 H 0.2682 -0.0647 0.3882 0.082 Uiso 0.549(11) calc C 1
C34 C 0.2687(9) -0.1233(5) 0.2726(5) 0.078(4) Uiso 0.549(11) d C 1
H34 H 0.2216 -0.2044 0.2641 0.093 Uiso 0.549(11) calc C 1
C35 C 0.3100(9) -0.0877(6) 0.2112(4) 0.073(4) Uiso 0.549(11) d C 1
H35 H 0.2911 -0.1444 0.1608 0.087 Uiso 0.549(11) calc C 1
C36 C 0.3789(8) 0.0310(7) 0.2235(4) 0.064(3) Uiso 0.549(11) d C 1
H36 H 0.4072 0.0553 0.1816 0.077 Uiso 0.549(11) calc C 1
C31A C 0.3808(8) 0.1008(6) 0.2585(5) 0.048(3) Uiso 0.451(11) d C 2
C32A C 0.3392(8) 0.0492(7) 0.3141(4) 0.046(3) Uiso 0.451(11) d C 2
H32A H 0.3679 0.0929 0.3684 0.055 Uiso 0.451(11) calc C 2
C33A C 0.2555(9) -0.0665(8) 0.2903(5) 0.063(4) Uiso 0.451(11) d C 2
H33A H 0.2271 -0.1018 0.3283 0.075 Uiso 0.451(11) calc C 2
C34A C 0.2135(9) -0.1304(6) 0.2109(6) 0.073(5) Uiso 0.451(11) d C 2
H34A H 0.1564 -0.2094 0.1946 0.087 Uiso 0.451(11) calc C 2
C35A C 0.2552(10) -0.0787(8) 0.1553(5) 0.074(5) Uiso 0.451(11) d C 2
H35A H 0.2265 -0.1225 0.101 0.089 Uiso 0.451(11) calc C 2
C36A C 0.3388(9) 0.0369(8) 0.1791(5) 0.055(4) Uiso 0.451(11) d C 2
H36A H 0.3672 0.0722 0.141 0.066 Uiso 0.451(11) calc C 2
C41 C 0.8117(5) 0.6177(6) 0.4024(3) 0.0462(13) Uani 1 d . .
C42 C 0.7714(6) 0.7139(6) 0.4316(3) 0.0557(16) Uani 1 d . .
H42 H 0.6936 0.699 0.4448 0.067 Uiso 1 calc . .
C43 C 0.8426(6) 0.8295(6) 0.4414(4) 0.0589(17) Uani 1 d . .
H43 H 0.8134 0.8933 0.4611 0.071 Uiso 1 calc . .
C44 C 0.9567(6) 0.8536(6) 0.4228(3) 0.0536(15) Uani 1 d . .
H44 H 1.0057 0.9335 0.4294 0.064 Uiso 1 calc . .
C45 C 0.9984(6) 0.7599(6) 0.3944(3) 0.0494(14) Uani 1 d . .
H45 H 1.0766 0.7756 0.3817 0.059 Uiso 1 calc . .
C46 C 0.9271(5) 0.6439(5) 0.3844(3) 0.0471(13) Uani 1 d . .
H46 H 0.957 0.5806 0.3649 0.056 Uiso 1 calc . .
C51 C 0.8788(6) 0.1683(8) 0.3109(5) 0.045(3) Uiso 0.62(2) d A 1
C52 C 0.9871(7) 0.1894(8) 0.3650(4) 0.051(3) Uiso 0.62(2) d A 1
H52 H 0.9956 0.2264 0.4192 0.061 Uiso 0.62(2) calc A 1
C53 C 1.0831(6) 0.1565(8) 0.3398(5) 0.072(4) Uiso 0.62(2) d A 1
H53 H 1.1571 0.1709 0.3768 0.086 Uiso 0.62(2) calc A 1
C54 C 1.0707(6) 0.1024(7) 0.2605(5) 0.051(3) Uiso 0.62(2) d A 1
H54 H 1.1362 0.0798 0.2433 0.061 Uiso 0.62(2) calc A 1
C55 C 0.9623(7) 0.0812(7) 0.2064(4) 0.060(3) Uiso 0.62(2) d A 1
H55 H 0.9538 0.0443 0.1521 0.072 Uiso 0.62(2) calc A 1
C56 C 0.8664(6) 0.1142(8) 0.2315(4) 0.060(3) Uiso 0.62(2) d A 1
H56 H 0.7923 0.0997 0.1945 0.072 Uiso 0.62(2) calc A 1
C51A C 0.8675(14) 0.1634(17) 0.2933(11) 0.064(7) Uiso 0.38(2) d A 2
C52A C 0.8353(15) 0.115(2) 0.2120(11) 0.109(9) Uiso 0.38(2) d A 2
H52A H 0.7593 0.1131 0.1828 0.13 Uiso 0.38(2) calc A 2
C53A C 0.9143(19) 0.0694(18) 0.1735(10) 0.110(10) Uiso 0.38(2) d A 2
H53A H 0.8922 0.0364 0.1179 0.132 Uiso 0.38(2) calc A 2
C54A C 1.0254(17) 0.0722(16) 0.2163(13) 0.080(7) Uiso 0.38(2) d A 2
H54A H 1.0794 0.041 0.1899 0.096 Uiso 0.38(2) calc A 2
C55A C 1.0576(13) 0.1205(17) 0.2976(12) 0.082(7) Uiso 0.38(2) d A 2
H55A H 1.1336 0.1224 0.3268 0.098 Uiso 0.38(2) calc A 2
C56A C 0.9787(15) 0.1661(16) 0.3361(10) 0.079(6) Uiso 0.38(2) d A 2
H56A H 1.0007 0.1992 0.3917 0.094 Uiso 0.38(2) calc A 2
C61 C 0.6412(8) 0.0435(6) 0.3303(5) 0.044(3) Uiso 0.443(7) d A 1
C62 C 0.6351(8) 0.0059(7) 0.3966(4) 0.054(3) Uiso 0.443(7) d A 1
H62 H 0.6792 0.0597 0.4471 0.065 Uiso 0.443(7) calc A 1
C63 C 0.5644(8) -0.1104(7) 0.3891(4) 0.041(3) Uiso 0.443(7) d A 1
H63 H 0.5602 -0.1361 0.4344 0.049 Uiso 0.443(7) calc A 1
C64 C 0.4998(9) -0.1891(6) 0.3152(5) 0.065(4) Uiso 0.443(7) d A 1
H64 H 0.4515 -0.2686 0.31 0.079 Uiso 0.443(7) calc A 1
C65 C 0.5060(9) -0.1515(7) 0.2489(4) 0.058(4) Uiso 0.443(7) d A 1
H65 H 0.4619 -0.2053 0.1984 0.07 Uiso 0.443(7) calc A 1
C66 C 0.5767(8) -0.0352(7) 0.2564(4) 0.048(3) Uiso 0.443(7) d A 1
H66 H 0.5809 -0.0095 0.2111 0.057 Uiso 0.443(7) calc A 1
C61A C 0.6928(7) 0.1177(6) 0.3834(4) 0.048(2) Uiso 0.557(7) d A 2
C62A C 0.6947(7) 0.1398(5) 0.4628(4) 0.053(3) Uiso 0.557(7) d A 2
H62A H 0.7371 0.2176 0.4984 0.063 Uiso 0.557(7) calc A 2
C63A C 0.6347(8) 0.0480(7) 0.4903(3) 0.064(3) Uiso 0.557(7) d A 2
H63A H 0.636 0.0631 0.5446 0.076 Uiso 0.557(7) calc A 2
C64A C 0.5727(8) -0.0659(6) 0.4382(5) 0.072(4) Uiso 0.557(7) d A 2
H64A H 0.5316 -0.1287 0.457 0.087 Uiso 0.557(7) calc A 2
C66A C 0.5707(8) -0.0880(5) 0.3588(5) 0.076(4) Uiso 0.557(7) d A 2
H66A H 0.5283 -0.1659 0.3232 0.091 Uiso 0.557(7) calc A 2
C65A C 0.6308(8) 0.0038(7) 0.3313(3) 0.059(3) Uiso 0.557(7) d A 2
H65A H 0.6294 -0.0113 0.277 0.07 Uiso 0.557(7) calc A 2
C70 C 0.9162(9) 0.3906(9) 0.2259(5) 0.090(3) Uani 1 d . .
C71 C 1.0352(11) 0.4311(15) 0.2066(8) 0.154(6) Uani 1 d . .
H71A H 1.0791 0.5148 0.2376 0.232 Uiso 1 calc . .
H71B H 1.0223 0.424 0.1505 0.232 Uiso 1 calc . .
H71C H 1.0843 0.3817 0.2187 0.232 Uiso 1 calc . .
B1 B 0.3151(13) 0.6138(14) 0.3649(8) 0.040(3) Uiso 0.474(10) d D 1
B1A B 0.2767(16) 0.5509(18) 0.3517(10) 0.060(4) Uiso 0.526(10) d D 2
F1 F 0.2574(7) 0.4744(7) 0.3618(4) 0.132(2) Uiso 1 d . .
F2 F 0.3501(8) 0.6270(8) 0.2984(5) 0.066(3) Uiso 0.474(10) d D 1
F3 F 0.2400(9) 0.6783(10) 0.3816(5) 0.066(3) Uiso 0.474(10) d D 1
F4 F 0.4145(9) 0.6743(10) 0.4338(6) 0.072(3) Uiso 0.474(10) d D 1
F2A F 0.2899(8) 0.5492(8) 0.2725(5) 0.070(3) Uiso 0.526(10) d D 2
F3A F 0.1969(8) 0.6206(8) 0.3653(5) 0.059(2) Uiso 0.526(10) d D 2
F4A F 0.3921(8) 0.6128(9) 0.4000(6) 0.075(3) Uiso 0.526(10) d D 2
C101 C 0.974(3) 0.852(3) 0.991(2) 0.344(18) Uiso 1 d . .
C102 C 0.865(3) 0.729(2) 0.955(2) 0.293(14) Uiso 1 d . .
C103 C 0.8860(12) 0.6079(12) 0.9635(8) 0.125(4) Uiso 1 d . .
C104 C 0.7786(14) 0.4795(13) 0.9292(9) 0.145(5) Uiso 1 d . .
C105 C 0.8326(16) 0.3965(15) 0.9533(11) 0.166(6) Uiso 1 d . .

loop_
_atom_site_aniso_label
_atom_site_aniso_U_11
_atom_site_aniso_U_22
_atom_site_aniso_U_33
_atom_site_aniso_U_23
_atom_site_aniso_U_13
_atom_site_aniso_U_12
Fe1 0.0528(6) 0.0520(6) 0.0361(5) 0.0230(4) 0.0064(4) 0.0241(4)
P1 0.0873(12) 0.0312(7) 0.0362(7) 0.0102(5) -0.0104(7) 0.0209(7)
P2 0.0465(8) 0.0449(8) 0.0789(11) 0.0286(8) 0.0109(7) 0.0227(7)
P3 0.0418(8) 0.0685(10) 0.0329(7) 0.0208(6) 0.0086(6) 0.0190(7)
P4 0.042(3) 0.037(3) 0.0318(19) 0.014(2) 0.005(2) 0.019(2)
P4A 0.044(3) 0.047(3) 0.044(2) 0.022(2) 0.0075(19) 0.0214(19)
N1 0.082(4) 0.073(4) 0.039(3) 0.023(3) 0.019(3) 0.027(3)
C1 0.098(6) 0.053(4) 0.059(4) 0.013(3) -0.012(4) 0.044(4)
C2 0.058(4) 0.052(4) 0.079(5) 0.004(3) -0.016(3) 0.027(3)
C3 0.041(3) 0.096(5) 0.075(5) 0.045(4) 0.023(3) 0.031(3)
C4 0.047(3) 0.097(5) 0.047(3) 0.014(3) 0.012(3) 0.017(3)
C5 0.052(4) 0.087(5) 0.047(3) 0.041(3) -0.010(3) -0.005(3)
C6A 0.030(5) 0.046(6) 0.030(5) 0.024(5) 0.006(4) 0.019(5)
C6 0.078(9) 0.050(7) 0.068(8) 0.020(6) 0.005(6) 0.028(6)
C21 0.124(6) 0.030(3) 0.039(3) 0.013(2) -0.010(4) 0.013(3)
C22 0.110(6) 0.034(3) 0.048(3) 0.014(3) -0.024(4) 0.020(3)
C23 0.149(9) 0.032(3) 0.053(4) 0.010(3) -0.042(5) 0.015(4)
C24 0.199(12) 0.043(4) 0.056(5) 0.022(4) 0.001(6) -0.004(5)
C25 0.215(13) 0.058(5) 0.070(5) 0.022(4) 0.046(7) 0.002(6)
C26 0.188(11) 0.043(4) 0.050(4) 0.014(3) 0.029(6) 0.012(5)
C41 0.045(3) 0.066(4) 0.029(3) 0.013(2) 0.006(2) 0.024(3)
C42 0.049(3) 0.078(4) 0.036(3) 0.004(3) 0.006(2) 0.028(3)
C43 0.057(4) 0.065(4) 0.048(3) -0.001(3) 0.003(3) 0.031(3)
C44 0.059(4) 0.056(4) 0.041(3) 0.010(3) 0.003(3) 0.021(3)
C45 0.054(3) 0.065(4) 0.042(3) 0.025(3) 0.016(3) 0.029(3)
C46 0.053(3) 0.057(3) 0.042(3) 0.021(3) 0.016(2) 0.026(3)
C70 0.092(6) 0.113(7) 0.058(5) 0.021(5) 0.038(4) 0.017(5)
C71 0.105(8) 0.244(17) 0.118(9) 0.051(10) 0.077(8) 0.039(10)

loop_
_atom_type_symbol
_atom_type_description
_atom_type_scat_dispersion_real
_atom_type_scat_dispersion_imag
_atom_type_scat_source
C C 0.0181 0.0091 'International Tables Vol C Tables 4.2.6.8 and 6.1.1.4'
H H 0 0 'International Tables Vol C Tables 4.2.6.8 and 6.1.1.4'
P P 0.2955 0.4335 'International Tables Vol C Tables 4.2.6.8 and 6.1.1.4'
Fe Fe -1.1336 3.1974 'International Tables Vol C Tables 4.2.6.8 and 6.1.1.4'
N N 0.0311 0.018 'International Tables Vol C Tables 4.2.6.8 and 6.1.1.4'
B B 0.009 0.0039 'International Tables Vol C Tables 4.2.6.8 and 6.1.1.4'
F F 0.0727 0.0534 'International Tables Vol C Tables 4.2.6.8 and 6.1.1.4'

loop_
_geom_angle_atom_site_label_1
_geom_angle_atom_site_label_2
_geom_angle_atom_site_label_3
_geom_angle
N1 Fe1 P2 174.28(18)
N1 Fe1 P4A 82.9(2)
P2 Fe1 P4A 102.63(16)
N1 Fe1 P1 88.27(18)
P2 Fe1 P1 86.17(7)
P4A Fe1 P1 171.03(16)
N1 Fe1 P3 96.71(18)
P2 Fe1 P3 85.53(7)
P4A Fe1 P3 83.06(16)
P1 Fe1 P3 99.52(6)
N1 Fe1 P4 92.8(2)
P2 Fe1 P4 92.40(18)
P1 Fe1 P4 168.72(16)
P3 Fe1 P4 91.51(16)
C1 P1 C21 105.8(4)
C1 P1 C11A 92.6(4)
C21 P1 C11A 105.7(3)
C1 P1 C11 109.9(4)
C21 P1 C11 95.1(3)
C1 P1 Fe1 108.8(2)
C21 P1 Fe1 118.2(2)
C11A P1 Fe1 121.8(2)
C11 P1 Fe1 117.9(2)
C31 P2 C3 97.0(3)
C31 P2 C2 108.2(4)
C3 P2 C2 104.5(3)
C3 P2 C31A 114.4(4)
C2 P2 C31A 92.1(4)
C31 P2 Fe1 124.5(3)
C3 P2 Fe1 111.0(2)
C2 P2 Fe1 109.6(3)
C31A P2 Fe1 121.9(3)
C41 P3 C4 105.3(3)
C41 P3 C5 101.9(3)
C4 P3 C5 102.7(3)
C41 P3 Fe1 126.17(18)
C4 P3 Fe1 110.3(2)
C5 P3 Fe1 107.9(3)
C61 P4 C51 100.9(5)
C61 P4 Fe1 125.4(4)
C51 P4 Fe1 112.3(4)
C61 P4 C6A 136.1(5)
C51 P4 C6A 80.7(4)
Fe1 P4 C6A 92.5(3)
C6 P4A C51A 128.4(8)
C6 P4A C61A 63.2(5)
C51A P4A C61A 100.0(7)
C6 P4A Fe1 117.2(5)
C51A P4A Fe1 113.0(7)
C61A P4A Fe1 121.5(4)
C70 N1 Fe1 177.6(7)
C2 C1 P1 106.8(4)
C1 C2 P2 109.9(5)
C4 C3 P2 109.8(5)
C3 C4 P3 108.9(5)
C6A C5 P3 113.2(6)
C6 C5 P3 110.7(6)
C5 C6A P4 104.5(7)
C5 C6 P4A 99.5(7)
C5 C6 C62A 148.3(10)
P4A C6 C62A 107.1(7)
C5 C6 C61A 154.9(8)
P4A C6 C61A 62.7(5)
C62A C6 C61A 44.4(3)
C12 C11 C16 120
C12 C11 P1 121.8(3)
C16 C11 P1 117.7(4)
C11 C12 C13 120
C14 C13 C12 120
C15 C14 C13 120
C16 C15 C14 120
C15 C16 C11 120
C12A C11A C16A 120
C12A C11A P1 120.4(4)
C16A C11A P1 119.2(4)
C11A C12A C13A 120
C14A C13A C12A 120
C13A C14A C15A 120
C14A C15A C16A 120
C15A C16A C11A 120
C26 C21 C22 118.4(7)
C26 C21 P1 119.2(5)
C22 C21 P1 122.2(7)
C21 C22 C23 119.2(9)
C24 C23 C22 121.3(8)
C23 C24 C25 120.3(9)
C26 C25 C24 119.1(11)
C21 C26 C25 121.7(8)
C32 C31 C36 120
C32 C31 P2 127.8(4)
C36 C31 P2 112.1(4)
C31 C32 C33 120
C34 C33 C32 120
C33 C34 C35 120
C34 C35 C36 120
C35 C36 C31 120
C32A C31A C36A 120
C32A C31A P2 116.1(5)
C36A C31A P2 123.8(5)
C33A C32A C31A 120
C34A C33A C32A 120
C33A C34A C35A 120
C36A C35A C34A 120
C35A C36A C31A 120
C46 C41 C42 117.5(6)
C46 C41 P3 118.0(4)
C42 C41 P3 124.5(5)
C43 C42 C41 121.1(6)
C42 C43 C44 120.5(6)
C45 C44 C43 119.2(6)
C46 C45 C44 120.3(6)
C45 C46 C41 121.3(6)
C52 C51 C56 120
C52 C51 P4 125.1(4)
C56 C51 P4 114.7(4)
C53 C52 C51 120
C52 C53 C54 120
C53 C54 C55 120
C56 C55 C54 120
C55 C56 C51 120
C52A C51A C56A 120
C52A C51A P4A 121.3(10)
C56A C51A P4A 118.5(10)
C51A C52A C53A 120
C54A C53A C52A 120
C53A C54A C55A 120
C54A C55A C56A 120
C55A C56A C51A 120
C62 C61 C66 120
C62 C61 P4 121.9(5)
C66 C61 P4 118.1(5)
C61 C62 C63 120
C64 C63 C62 120
C63 C64 C65 120
C66 C65 C64 120
C65 C66 C61 120
C62A C61A C65A 120
C62A C61A P4A 121.1(5)
C65A C61A P4A 118.8(5)
C62A C61A C6 67.1(6)
C65A C61A C6 172.9(5)
P4A C61A C6 54.1(5)
C61A C62A C63A 120
C61A C62A C6 68.5(5)
C63A C62A C6 171.4(5)
C64A C63A C62A 120
C66A C64A C63A 120
C65A C66A C64A 120
C66A C65A C61A 120
N1 C70 C71 176.3(11)
F3 B1 F2 109.0(11)
F3 B1 F4 99.1(11)
F2 B1 F4 112.3(12)
F3 B1 F1 113.8(11)
F2 B1 F1 113.3(11)
F4 B1 F1 108.6(10)
F1 B1A F4A 102.7(15)
F1 B1A F3A 119.5(16)
F4A B1A F3A 109.8(14)
F1 B1A F2A 115.9(16)
F4A B1A F2A 105.7(13)
F3A B1A F2A 102.6(12)
C101 C102 C103 120(3)
C102 C103 C104 122.6(17)
C105 C104 C103 105.3(13)

loop_
_geom_bond_atom_site_label_1
_geom_bond_atom_site_label_2
_geom_bond_distance
Fe1 N1 1.911(7)
Fe1 P2 2.1688(19)
Fe1 P4A 2.176(6)
Fe1 P1 2.2000(15)
Fe1 P3 2.2188(18)
Fe1 P4 2.264(7)
P1 C1 1.812(8)
P1 C21 1.831(7)
P1 C11A 1.836(5)
P1 C11 1.900(5)
P2 C31 1.801(6)
P2 C3 1.823(8)
P2 C2 1.854(7)
P2 C31A 1.915(7)
P3 C41 1.820(7)
P3 C4 1.845(7)
P3 C5 1.852(6)
P4 C61 1.833(9)
P4 C51 1.897(8)
P4 C6A 2.282(13)
P4A C6 1.678(15)
P4A C51A 1.827(13)
P4A C61A 1.841(8)
N1 C70 1.145(10)
C1 C2 1.522(11)
C3 C4 1.510(11)
C5 C6A 1.345(13)
C5 C6 1.671(14)
C6 C62A 1.830(15)
C6 C61A 1.849(14)
C11 C12 1.39
C11 C16 1.39
C12 C13 1.39
C13 C14 1.39
C14 C15 1.39
C15 C16 1.39
C11A C12A 1.39
C11A C16A 1.39
C12A C13A 1.39
C13A C14A 1.39
C14A C15A 1.39
C15A C16A 1.39
C21 C26 1.376(13)
C21 C22 1.400(10)
C22 C23 1.395(12)
C23 C24 1.345(16)
C24 C25 1.386(14)
C25 C26 1.381(12)
C31 C32 1.39
C31 C36 1.39
C32 C33 1.39
C33 C34 1.39
C34 C35 1.39
C35 C36 1.39
C31A C32A 1.39
C31A C36A 1.39
C32A C33A 1.39
C33A C34A 1.39
C34A C35A 1.39
C35A C36A 1.39
C41 C46 1.396(8)
C41 C42 1.402(9)
C42 C43 1.374(10)
C43 C44 1.388(10)
C44 C45 1.383(9)
C45 C46 1.379(9)
C51 C52 1.39
C51 C56 1.39
C52 C53 1.39
C53 C54 1.39
C54 C55 1.39
C55 C56 1.39
C51A C52A 1.39
C51A C56A 1.39
C52A C53A 1.39
C53A C54A 1.39
C54A C55A 1.39
C55A C56A 1.39
C61 C62 1.39
C61 C66 1.39
C62 C63 1.39
C63 C64 1.39
C64 C65 1.39
C65 C66 1.39
C61A C62A 1.39
C61A C65A 1.39
C62A C63A 1.39
C63A C64A 1.39
C64A C66A 1.39
C66A C65A 1.39
C70 C71 1.458(13)
B1 F3 1.353(16)
B1 F2 1.357(16)
B1 F4 1.437(18)
B1 F1 1.630(16)
B1A F1 0.968(18)
B1A F4A 1.372(19)
B1A F3A 1.437(18)
B1A F2A 1.459(18)
C101 C102 1.579(18)
C102 C103 1.605(17)
C103 C104 1.610(14)
C104 C105 1.452(15)
